data_4083951
loop_
_publ_author_name
'Moret, Marc-Etienne'
'Chaplin, Adrian B.'
'Lawrence, Adrien K.'
'Scopelliti, Rosario'
'Dyson, Paul J.'

_publ_section_title
;
 Synthesis and Characterization of Organometallic Ionic Liquids and a
 Heterometallic Carbene Complex Containing the Chromium Tricarbonyl
 Fragment
;
_journal_issue 16
_journal_name_full Organometallics
_journal_page_first 4039
_journal_paper_doi 10.1021/om050283+
_journal_volume 24
_journal_year 2005
_chemical_formula_moiety 'C15 H15 Cr N2 O3, Br'
_chemical_formula_sum 'C15 H15 Br Cr N2 O3'
_chemical_formula_weight 403.20
_chemical_name_systematic
; 
 ? 
;
_space_group_IT_number 14
_symmetry_cell_setting monoclinic
_symmetry_space_group_name_Hall '-P 2yn'
_symmetry_space_group_name_H-M 'P 1 21/n 1'
_atom_sites_solution_hydrogens geom
_atom_sites_solution_primary direct
_atom_sites_solution_secondary difmap
_audit_creation_method SHELXL-97
_cell_angle_alpha 90.00
_cell_angle_beta 100.586(13)
_cell_angle_gamma 90.00
_cell_formula_units_Z 4
_cell_length_a 5.9434(13)
_cell_length_b 17.6518(13)
_cell_length_c 14.7067(15)
_cell_measurement_reflns_used 4911
_cell_measurement_temperature 140(2)
_cell_measurement_theta_max 27.63335
_cell_measurement_theta_min 2.3004
_cell_volume 1516.6(4)
_computing_cell_refinement 'Oxford Diffraction CrysAlis RED'
_computing_data_collection 'Oxford Diffraction CrysAlis CCD'
_computing_data_reduction 'Oxford Diffraction CrysAlis RED'
_computing_molecular_graphics 'Cystal Impact DIAMOND'
_computing_publication_material 'Bruker SHELXTL'
_computing_structure_refinement 'SHELXL-97 (Sheldrick, 1997)'
_computing_structure_solution 'SHELXS-97 (Sheldrick, 1990)'
_diffrn_ambient_temperature 140(2)
_diffrn_measured_fraction_theta_full 0.952
_diffrn_measured_fraction_theta_max 0.952
_diffrn_measurement_device_type 'Oxford Diffraction KM4/Sapphire CCD'
_diffrn_measurement_method 'phi and omega scans'
_diffrn_radiation_monochromator graphite
_diffrn_radiation_source 'fine-focus sealed tube'
_diffrn_radiation_type MoK\a
_diffrn_radiation_wavelength 0.71073
_diffrn_reflns_av_R_equivalents 0.0753
_diffrn_reflns_av_sigmaI/netI 0.0704
_diffrn_reflns_limit_h_max 6
_diffrn_reflns_limit_h_min -6
_diffrn_reflns_limit_k_max 21
_diffrn_reflns_limit_k_min -21
_diffrn_reflns_limit_l_max 17
_diffrn_reflns_limit_l_min -17
_diffrn_reflns_number 8864
_diffrn_reflns_theta_full 25.03
_diffrn_reflns_theta_max 25.03
_diffrn_reflns_theta_min 3.05
_exptl_absorpt_coefficient_mu 3.402
_exptl_absorpt_correction_T_max 0.8000
_exptl_absorpt_correction_T_min 0.4090
_exptl_absorpt_correction_type refdelf
_exptl_absorpt_process_details
; 
(See: Walker, N. & Stuart, D. (1983) Acta Cryst. A39, 158-166) 
;
_exptl_crystal_colour yellow
_exptl_crystal_density_diffrn 1.766
_exptl_crystal_density_method 'not measured'
_exptl_crystal_description prismatic
_exptl_crystal_F_000 808
_exptl_crystal_size_max 0.18
_exptl_crystal_size_mid 0.15
_exptl_crystal_size_min 0.06
_refine_diff_density_max 0.796
_refine_diff_density_min -0.925
_refine_diff_density_rms 0.118
_refine_ls_extinction_method none
_refine_ls_goodness_of_fit_ref 0.946
_refine_ls_hydrogen_treatment constr
_refine_ls_matrix_type full
_refine_ls_number_parameters 201
_refine_ls_number_reflns 2544
_refine_ls_number_restraints 0
_refine_ls_restrained_S_all 0.946
_refine_ls_R_factor_all 0.0582
_refine_ls_R_factor_gt 0.0401
_refine_ls_shift/su_max 0.000
_refine_ls_shift/su_mean 0.000
_refine_ls_structure_factor_coef Fsqd
_refine_ls_weighting_details 'calc w=1/[\s^2^(Fo^2^)+(0.0544P)^2^+0.0000P] where P=(Fo^2^+2Fc^2^)/3'
_refine_ls_weighting_scheme calc
_refine_ls_wR_factor_gt 0.0959
_refine_ls_wR_factor_ref 0.1016
_reflns_number_gt 1837
_reflns_number_total 2544
_reflns_threshold_expression >2sigma(I)
_cod_data_source_file om050283%2Bsi20050527_114243.cif
_cod_data_source_block pd184
_cod_depositor_comments
;
The following automatic conversions were performed:

'_symmetry_cell_setting' value 'Monoclinic' changed to 'monoclinic'
according to
/usr/data/users/saulius/automatic-downloads/retrospective/ACS/lib/dictionaries/cif_core.dic
dictionary named 'cif_core.dic' version 2.4.2 from 2011-04-26.

Automatic conversion script
Id: cif_fix_values 2281 2013-09-26 08:29:07Z andrius 
;
_cod_original_sg_symbol_H-M P2(1)/n
_cod_database_code 4083951

loop_
_symmetry_equiv_pos_as_xyz
'x, y, z'
'-x+1/2, y+1/2, -z+1/2'
'-x, -y, -z'
'x-1/2, -y-1/2, z-1/2'

loop_
_atom_site_label
_atom_site_type_symbol
_atom_site_fract_x
_atom_site_fract_y
_atom_site_fract_z
_atom_site_U_iso_or_equiv
_atom_site_adp_type
_atom_site_occupancy
_atom_site_symmetry_multiplicity
_atom_site_calc_flag
_atom_site_refinement_flags
Cr1 Cr 0.22017(13) 0.55003(4) 0.22621(5) 0.0173(2) Uani 1 1 d .
O1 O 0.5731(6) 0.48195(18) 0.3752(2) 0.0296(9) Uani 1 1 d .
O2 O 0.5237(6) 0.68737(18) 0.2468(3) 0.0325(9) Uani 1 1 d .
O3 O -0.0228(7) 0.6071(2) 0.3741(3) 0.0389(10) Uani 1 1 d .
N1 N 0.2363(7) 0.33832(19) 0.2753(2) 0.0184(9) Uani 1 1 d .
N2 N 0.4317(7) 0.31894(19) 0.4125(3) 0.0187(9) Uani 1 1 d .
C1 C 0.4341(9) 0.5072(2) 0.3169(3) 0.0206(11) Uani 1 1 d .
C2 C 0.4060(8) 0.6351(3) 0.2384(3) 0.0208(11) Uani 1 1 d .
C3 C 0.0757(9) 0.5858(3) 0.3178(3) 0.0248(11) Uani 1 1 d .
C4 C 0.0752(9) 0.4410(2) 0.1641(3) 0.0233(11) Uani 1 1 d .
C5 C 0.2593(9) 0.4618(3) 0.1230(3) 0.0212(11) Uani 1 1 d .
H5 H 0.3823 0.4274 0.1231 0.025 Uiso 1 1 calc R
C6 C 0.2642(9) 0.5332(3) 0.0815(3) 0.0219(11) Uani 1 1 d .
H6 H 0.3903 0.5468 0.0535 0.026 Uiso 1 1 calc R
C7 C 0.0851(8) 0.5844(3) 0.0811(3) 0.0211(11) Uani 1 1 d .
H7 H 0.0881 0.6321 0.0515 0.025 Uiso 1 1 calc R
C8 C -0.0965(9) 0.5659(3) 0.1235(3) 0.0240(11) Uani 1 1 d .
H8 H -0.2151 0.6016 0.1254 0.029 Uiso 1 1 calc R
C9 C -0.1054(9) 0.4930(2) 0.1643(3) 0.0217(11) Uani 1 1 d .
H9 H -0.2326 0.4794 0.1916 0.026 Uiso 1 1 calc R
C10 C 0.0495(9) 0.3608(2) 0.2001(3) 0.0261(12) Uani 1 1 d .
H10B H -0.0974 0.3573 0.2225 0.031 Uiso 1 1 calc R
H10A H 0.0429 0.3246 0.1482 0.031 Uiso 1 1 calc R
C11 C 0.2402(8) 0.3501(2) 0.3663(3) 0.0208(11) Uani 1 1 d .
C12 C 0.5506(9) 0.2859(2) 0.3504(3) 0.0235(11) Uani 1 1 d .
H12 H 0.6923 0.2598 0.3651 0.028 Uiso 1 1 calc R
C13 C 0.4281(9) 0.2977(2) 0.2650(3) 0.0242(12) Uani 1 1 d .
H13 H 0.4667 0.2811 0.2083 0.029 Uiso 1 1 calc R
C14 C 0.0733(8) 0.3912(3) 0.4097(3) 0.0247(11) Uani 1 1 d .
H14C H 0.0166 0.3579 0.4538 0.037 Uiso 1 1 calc R
H14A H -0.0550 0.4075 0.3619 0.037 Uiso 1 1 calc R
H14B H 0.1468 0.4357 0.4423 0.037 Uiso 1 1 calc R
C15 C 0.5070(9) 0.3237(3) 0.5128(3) 0.0277(12) Uani 1 1 d .
H15A H 0.3843 0.3059 0.5437 0.042 Uiso 1 1 calc R
H15B H 0.5441 0.3765 0.5304 0.042 Uiso 1 1 calc R
H15C H 0.6432 0.2921 0.5315 0.042 Uiso 1 1 calc R
Br1 Br 0.01900(9) 0.19608(2) 0.52439(3) 0.02382(18) Uani 1 1 d .

loop_
_atom_site_aniso_label
_atom_site_aniso_U_11
_atom_site_aniso_U_22
_atom_site_aniso_U_33
_atom_site_aniso_U_23
_atom_site_aniso_U_13
_atom_site_aniso_U_12
Cr1 0.0213(5) 0.0147(4) 0.0157(4) -0.0008(3) 0.0032(3) 0.0001(3)
O1 0.025(2) 0.0262(19) 0.034(2) 0.0053(17) -0.0047(18) -0.0029(16)
O2 0.039(2) 0.0204(18) 0.038(2) -0.0025(16) 0.0060(19) -0.0077(17)
O3 0.039(2) 0.048(2) 0.032(2) -0.0155(18) 0.0135(19) -0.0018(19)
N1 0.026(2) 0.0139(18) 0.0133(19) 0.0011(16) -0.0018(17) -0.0036(17)
N2 0.020(2) 0.018(2) 0.017(2) 0.0030(16) 0.0035(18) -0.0031(17)
C1 0.027(3) 0.012(2) 0.024(3) -0.006(2) 0.007(3) -0.002(2)
C2 0.020(3) 0.022(3) 0.019(3) -0.002(2) 0.001(2) 0.006(2)
C3 0.021(3) 0.025(3) 0.026(3) -0.004(2) 0.001(2) -0.006(2)
C4 0.040(3) 0.015(2) 0.013(2) -0.0013(19) 0.001(2) -0.001(2)
C5 0.030(3) 0.019(2) 0.013(2) -0.0036(19) -0.001(2) 0.003(2)
C6 0.030(3) 0.022(2) 0.016(2) -0.0018(19) 0.009(2) -0.006(2)
C7 0.030(3) 0.018(2) 0.013(2) 0.0041(19) -0.002(2) -0.004(2)
C8 0.030(3) 0.019(2) 0.020(2) -0.0024(19) -0.005(2) 0.003(2)
C9 0.025(3) 0.023(2) 0.017(2) -0.003(2) 0.002(2) -0.007(2)
C10 0.035(3) 0.018(2) 0.023(3) 0.001(2) -0.002(2) -0.004(2)
C11 0.027(3) 0.014(2) 0.022(3) 0.003(2) 0.004(2) -0.005(2)
C12 0.027(3) 0.017(2) 0.027(3) -0.001(2) 0.007(2) 0.001(2)
C13 0.036(3) 0.013(2) 0.024(3) -0.003(2) 0.009(2) 0.000(2)
C14 0.021(3) 0.026(3) 0.027(3) 0.004(2) 0.005(2) 0.002(2)
C15 0.036(3) 0.028(3) 0.018(3) 0.001(2) 0.003(2) -0.003(2)
Br1 0.0310(3) 0.0187(3) 0.0226(3) -0.0004(2) 0.0071(2) -0.0002(2)

loop_
_atom_type_symbol
_atom_type_description
_atom_type_scat_dispersion_real
_atom_type_scat_dispersion_imag
_atom_type_scat_source
C C 0.0033 0.0016 'International Tables Vol C Tables 4.2.6.8 and 6.1.1.4'
H H 0.0000 0.0000 'International Tables Vol C Tables 4.2.6.8 and 6.1.1.4'
N N 0.0061 0.0033 'International Tables Vol C Tables 4.2.6.8 and 6.1.1.4'
O O 0.0106 0.0060 'International Tables Vol C Tables 4.2.6.8 and 6.1.1.4'
Cr Cr 0.3209 0.6236 'International Tables Vol C Tables 4.2.6.8 and 6.1.1.4'
Br Br -0.2901 2.4595 'International Tables Vol C Tables 4.2.6.8 and 6.1.1.4'

loop_
_geom_angle_atom_site_label_1
_geom_angle_atom_site_label_2
_geom_angle_atom_site_label_3
_geom_angle
C1 Cr1 C3 87.9(2)
C1 Cr1 C2 86.7(2)
C3 Cr1 C2 90.1(2)
C1 Cr1 C8 160.75(19)
C3 Cr1 C8 90.2(2)
C2 Cr1 C8 112.48(19)
C1 Cr1 C6 117.2(2)
C3 Cr1 C6 154.9(2)
C2 Cr1 C6 91.61(19)
C8 Cr1 C6 66.08(18)
C1 Cr1 C5 93.56(19)
C3 Cr1 C5 149.9(2)
C2 Cr1 C5 120.00(19)
C8 Cr1 C5 78.67(18)
C6 Cr1 C5 36.95(16)
C1 Cr1 C7 153.28(19)
C3 Cr1 C7 118.4(2)
C2 Cr1 C7 88.61(18)
C8 Cr1 C7 36.37(17)
C6 Cr1 C7 36.67(17)
C5 Cr1 C7 66.34(17)
C1 Cr1 C9 123.21(19)
C3 Cr1 C9 88.1(2)
C2 Cr1 C9 149.92(19)
C8 Cr1 C9 37.55(16)
C6 Cr1 C9 78.05(18)
C5 Cr1 C9 66.05(18)
C7 Cr1 C9 66.20(17)
C1 Cr1 C4 96.07(18)
C3 Cr1 C4 113.50(19)
C2 Cr1 C4 156.32(18)
C8 Cr1 C4 67.21(17)
C6 Cr1 C4 66.17(16)
C5 Cr1 C4 36.47(17)
C7 Cr1 C4 78.36(17)
C9 Cr1 C4 36.96(17)
C11 N1 C13 109.0(4)
C11 N1 C10 125.2(4)
C13 N1 C10 125.7(4)
C11 N2 C12 109.3(4)
C11 N2 C15 124.4(4)
C12 N2 C15 126.3(4)
O1 C1 Cr1 178.0(4)
O2 C2 Cr1 179.1(5)
O3 C3 Cr1 177.5(4)
C5 C4 C9 119.1(4)
C5 C4 C10 122.1(4)
C9 C4 C10 118.5(4)
C5 C4 Cr1 71.1(3)
C9 C4 Cr1 71.0(3)
C10 C4 Cr1 135.4(3)
C4 C5 C6 120.4(4)
C4 C5 Cr1 72.5(3)
C6 C5 Cr1 71.3(3)
C4 C5 H5 119.8
C6 C5 H5 119.8
Cr1 C5 H5 128.7
C7 C6 C5 120.4(4)
C7 C6 Cr1 72.1(3)
C5 C6 Cr1 71.7(2)
C7 C6 H6 119.8
C5 C6 H6 119.8
Cr1 C6 H6 128.7
C8 C7 C6 120.3(4)
C8 C7 Cr1 71.1(3)
C6 C7 Cr1 71.2(3)
C8 C7 H7 119.9
C6 C7 H7 119.9
Cr1 C7 H7 130.4
C7 C8 C9 119.7(4)
C7 C8 Cr1 72.5(3)
C9 C8 Cr1 71.9(3)
C7 C8 H8 120.1
C9 C8 H8 120.1
Cr1 C8 H8 127.5
C4 C9 C8 119.9(4)
C4 C9 Cr1 72.0(3)
C8 C9 Cr1 70.5(3)
C4 C9 H9 120.0
C8 C9 H9 120.0
Cr1 C9 H9 129.9
N1 C10 C4 113.6(4)
N1 C10 H10B 108.8
C4 C10 H10B 108.8
N1 C10 H10A 108.8
C4 C10 H10A 108.8
H10B C10 H10A 107.7
N2 C11 N1 107.4(4)
N2 C11 C14 124.4(4)
N1 C11 C14 128.1(5)
C13 C12 N2 107.3(4)
C13 C12 H12 126.4
N2 C12 H12 126.4
C12 C13 N1 107.1(4)
C12 C13 H13 126.5
N1 C13 H13 126.5
C11 C14 H14C 109.5
C11 C14 H14A 109.5
H14C C14 H14A 109.5
C11 C14 H14B 109.5
H14C C14 H14B 109.5
H14A C14 H14B 109.5
N2 C15 H15A 109.5
N2 C15 H15B 109.5
H15A C15 H15B 109.5
N2 C15 H15C 109.5
H15A C15 H15C 109.5
H15B C15 H15C 109.5

loop_
_geom_bond_atom_site_label_1
_geom_bond_atom_site_label_2
_geom_bond_distance
Cr1 C1 1.829(6)
Cr1 C3 1.837(5)
Cr1 C2 1.853(5)
Cr1 C8 2.204(5)
Cr1 C6 2.212(4)
Cr1 C5 2.217(4)
Cr1 C7 2.222(4)
Cr1 C9 2.223(5)
Cr1 C4 2.235(5)
O1 C1 1.165(6)
O2 C2 1.151(5)
O3 C3 1.161(5)
N1 C11 1.351(6)
N1 C13 1.379(6)
N1 C10 1.470(6)
N2 C11 1.333(6)
N2 C12 1.382(6)
N2 C15 1.464(6)
C4 C5 1.393(7)
C4 C9 1.413(7)
C4 C10 1.529(6)
C5 C6 1.403(6)
C5 H5 0.9500
C6 C7 1.395(6)
C6 H6 0.9500
C7 C8 1.381(7)
C7 H7 0.9500
C8 C9 1.425(6)
C8 H8 0.9500
C9 H9 0.9500
C10 H10B 0.9900
C10 H10A 0.9900
C11 C14 1.467(6)
C12 C13 1.347(7)
C12 H12 0.9500
C13 H13 0.9500
C14 H14C 0.9800
C14 H14A 0.9800
C14 H14B 0.9800
C15 H15A 0.9800
C15 H15B 0.9800
C15 H15C 0.9800

loop_
_geom_torsion_atom_site_label_1
_geom_torsion_atom_site_label_2
_geom_torsion_atom_site_label_3
_geom_torsion_atom_site_label_4
_geom_torsion
C3 Cr1 C1 O1 -75(12)
C2 Cr1 C1 O1 15(12)
C8 Cr1 C1 O1 -160(12)
C6 Cr1 C1 O1 105(12)
C5 Cr1 C1 O1 135(12)
C7 Cr1 C1 O1 95(12)
C9 Cr1 C1 O1 -162(12)
C4 Cr1 C1 O1 171(12)
C1 Cr1 C2 O2 5(28)
C3 Cr1 C2 O2 93(28)
C8 Cr1 C2 O2 -177(100)
C6 Cr1 C2 O2 -112(28)
C5 Cr1 C2 O2 -87(28)
C7 Cr1 C2 O2 -149(28)
C9 Cr1 C2 O2 179(100)
C4 Cr1 C2 O2 -92(28)
C1 Cr1 C3 O3 -125(11)
C2 Cr1 C3 O3 149(11)
C8 Cr1 C3 O3 36(11)
C6 Cr1 C3 O3 55(11)
C5 Cr1 C3 O3 -31(11)
C7 Cr1 C3 O3 60(11)
C9 Cr1 C3 O3 -1(11)
C4 Cr1 C3 O3 -29(11)
C1 Cr1 C4 C5 -87.8(3)
C3 Cr1 C4 C5 -178.2(3)
C2 Cr1 C4 C5 7.9(6)
C8 Cr1 C4 C5 102.1(3)
C6 Cr1 C4 C5 29.3(3)
C7 Cr1 C4 C5 65.8(3)
C9 Cr1 C4 C5 131.5(4)
C1 Cr1 C4 C9 140.8(3)
C3 Cr1 C4 C9 50.4(3)
C2 Cr1 C4 C9 -123.6(5)
C8 Cr1 C4 C9 -29.3(3)
C6 Cr1 C4 C9 -102.2(3)
C5 Cr1 C4 C9 -131.5(4)
C7 Cr1 C4 C9 -65.7(3)
C1 Cr1 C4 C10 29.1(5)
C3 Cr1 C4 C10 -61.3(6)
C2 Cr1 C4 C10 124.7(6)
C8 Cr1 C4 C10 -141.0(6)
C6 Cr1 C4 C10 146.1(6)
C5 Cr1 C4 C10 116.8(6)
C7 Cr1 C4 C10 -177.4(5)
C9 Cr1 C4 C10 -111.7(6)
C9 C4 C5 C6 -0.7(7)
C10 C4 C5 C6 172.8(4)
Cr1 C4 C5 C6 -54.9(4)
C9 C4 C5 Cr1 54.2(4)
C10 C4 C5 Cr1 -132.3(4)
C1 Cr1 C5 C4 95.4(3)
C3 Cr1 C5 C4 3.4(5)
C2 Cr1 C5 C4 -176.4(3)
C8 Cr1 C5 C4 -66.8(3)
C6 Cr1 C5 C4 -131.9(4)
C7 Cr1 C5 C4 -102.8(3)
C9 Cr1 C5 C4 -29.5(3)
C1 Cr1 C5 C6 -132.7(3)
C3 Cr1 C5 C6 135.2(4)
C2 Cr1 C5 C6 -44.5(4)
C8 Cr1 C5 C6 65.1(3)
C7 Cr1 C5 C6 29.0(3)
C9 Cr1 C5 C6 102.3(3)
C4 Cr1 C5 C6 131.9(4)
C4 C5 C6 C7 0.2(7)
Cr1 C5 C6 C7 -55.3(4)
C4 C5 C6 Cr1 55.4(4)
C1 Cr1 C6 C7 -172.6(3)
C3 Cr1 C6 C7 8.1(6)
C2 Cr1 C6 C7 -85.5(3)
C8 Cr1 C6 C7 28.4(3)
C5 Cr1 C6 C7 131.9(4)
C9 Cr1 C6 C7 66.0(3)
C4 Cr1 C6 C7 102.9(3)
C1 Cr1 C6 C5 55.5(3)
C3 Cr1 C6 C5 -123.8(5)
C2 Cr1 C6 C5 142.6(3)
C8 Cr1 C6 C5 -103.4(3)
C7 Cr1 C6 C5 -131.9(4)
C9 Cr1 C6 C5 -65.9(3)
C4 Cr1 C6 C5 -28.9(3)
C5 C6 C7 C8 1.5(7)
Cr1 C6 C7 C8 -53.6(4)
C5 C6 C7 Cr1 55.1(4)
C1 Cr1 C7 C8 147.5(4)
C3 Cr1 C7 C8 -43.4(3)
C2 Cr1 C7 C8 -132.7(3)
C6 Cr1 C7 C8 132.8(4)
C5 Cr1 C7 C8 103.5(3)
C9 Cr1 C7 C8 30.4(3)
C4 Cr1 C7 C8 67.2(3)
C1 Cr1 C7 C6 14.7(5)
C3 Cr1 C7 C6 -176.1(3)
C2 Cr1 C7 C6 94.6(3)
C8 Cr1 C7 C6 -132.8(4)
C5 Cr1 C7 C6 -29.3(3)
C9 Cr1 C7 C6 -102.3(3)
C4 Cr1 C7 C6 -65.5(3)
C6 C7 C8 C9 -2.7(7)
Cr1 C7 C8 C9 -56.3(4)
C6 C7 C8 Cr1 53.6(4)
C1 Cr1 C8 C7 -132.9(5)
C3 Cr1 C8 C7 142.8(3)
C2 Cr1 C8 C7 52.7(3)
C6 Cr1 C8 C7 -28.7(3)
C5 Cr1 C8 C7 -65.3(3)
C9 Cr1 C8 C7 -130.5(4)
C4 Cr1 C8 C7 -101.6(3)
C1 Cr1 C8 C9 -2.3(7)
C3 Cr1 C8 C9 -86.6(3)
C2 Cr1 C8 C9 -176.8(3)
C6 Cr1 C8 C9 101.9(3)
C5 Cr1 C8 C9 65.3(3)
C7 Cr1 C8 C9 130.5(4)
C4 Cr1 C8 C9 28.9(3)
C5 C4 C9 C8 -0.5(7)
C10 C4 C9 C8 -174.2(4)
Cr1 C4 C9 C8 53.7(4)
C5 C4 C9 Cr1 -54.2(4)
C10 C4 C9 Cr1 132.0(4)
C7 C8 C9 C4 2.2(7)
Cr1 C8 C9 C4 -54.4(4)
C7 C8 C9 Cr1 56.6(4)
C1 Cr1 C9 C4 -48.7(3)
C3 Cr1 C9 C4 -135.0(3)
C2 Cr1 C9 C4 138.1(4)
C8 Cr1 C9 C4 132.2(4)
C6 Cr1 C9 C4 66.1(3)
C5 Cr1 C9 C4 29.2(2)
C7 Cr1 C9 C4 102.7(3)
C1 Cr1 C9 C8 179.1(3)
C3 Cr1 C9 C8 92.8(3)
C2 Cr1 C9 C8 5.9(5)
C6 Cr1 C9 C8 -66.1(3)
C5 Cr1 C9 C8 -103.0(3)
C7 Cr1 C9 C8 -29.5(3)
C4 Cr1 C9 C8 -132.2(4)
C11 N1 C10 C4 88.8(5)
C13 N1 C10 C4 -95.6(5)
C5 C4 C10 N1 62.4(6)
C9 C4 C10 N1 -124.1(5)
Cr1 C4 C10 N1 -32.8(7)
C12 N2 C11 N1 -0.8(5)
C15 N2 C11 N1 175.9(4)
C12 N2 C11 C14 -179.0(4)
C15 N2 C11 C14 -2.4(7)
C13 N1 C11 N2 1.1(5)
C10 N1 C11 N2 177.3(4)
C13 N1 C11 C14 179.2(4)
C10 N1 C11 C14 -4.6(7)
C11 N2 C12 C13 0.2(5)
C15 N2 C12 C13 -176.4(4)
N2 C12 C13 N1 0.5(5)
C11 N1 C13 C12 -1.0(5)
C10 N1 C13 C12 -177.1(4)
